data_4309387
loop_
_publ_author_name
'Gema Arribas'
'M. Carmen Barral'
'Rodrigo Gonz\'alez-Prieto'
'Reyes Jim\'enez-Aparicio'
'J. Luis Priego'
'M. Rosario Torres'
'Francisco A. Urbanos'

_publ_contact_author
;                                                                               
      Jimenez-Aparicio Reyes
      Departamento de Quimica Inorganica I
      Facultad de Ciencias Quimicas 
      Universidad Complutense de Madrid
      28040 Madrid (Spain)
;
_publ_contact_author_email qcmm@quim.ucm.es
_publ_contact_author_fax '+34 91 3944352'
_publ_contact_author_phone '+34 91 3944334'
_publ_section_title
;
Discrete and Monodimensional Heteropolynuclear Structures Formed by
Tetracarboxylatodiruthenium(II,III) and Perrhenato Fragments
;
_journal_name_full 'Inorganic Chemistry'
_journal_page_first 5770
_journal_page_last 5777
_journal_paper_doi 10.1021/ic050757x
_journal_volume 44
_journal_year 2005
_chemical_formula_sum 'C24 H44 O13 Re Ru2'
_chemical_formula_weight 928.93
_chemical_name_systematic
; 
 ? 
;
_space_group_IT_number 11
_symmetry_cell_setting monoclinic
_symmetry_space_group_name_Hall '-P 2yb'
_symmetry_space_group_name_H-M 'P 1 21/m 1'
_atom_sites_solution_hydrogens geom
_atom_sites_solution_primary direct
_atom_sites_solution_secondary difmap
_audit_creation_method SHELXL-97
_cell_angle_alpha 90.00
_cell_angle_beta 109.7360(10)
_cell_angle_gamma 90.00
_cell_formula_units_Z 2
_cell_length_a 11.6763(8)
_cell_length_b 9.5760(6)
_cell_length_c 16.0089(11)
_cell_measurement_temperature 293(2)
_cell_volume 1684.84(19)
_computing_cell_refinement 'Bruker SMART'
_computing_data_collection 'Bruker SMART'
_computing_data_reduction 'Bruker SHELXTL'
_computing_molecular_graphics 'Bruker SHELXTL'
_computing_publication_material 'Bruker SHELXTL'
_computing_structure_refinement 'SHELXL-97 (Sheldrick, 1997)'
_computing_structure_solution 'SHELXS-97 (Sheldrick, 1990)'
_diffrn_ambient_temperature 293(2)
_diffrn_measured_fraction_theta_full 0.915
_diffrn_measured_fraction_theta_max 0.915
_diffrn_measurement_device_type 'CCD area detector'
_diffrn_measurement_method 'phi and omega scans'
_diffrn_radiation_monochromator graphite
_diffrn_radiation_source 'fine-focus sealed tube'
_diffrn_radiation_type MoK\a
_diffrn_radiation_wavelength 0.71073
_diffrn_reflns_av_R_equivalents 0.0522
_diffrn_reflns_av_sigmaI/netI 0.0624
_diffrn_reflns_limit_h_max 15
_diffrn_reflns_limit_h_min -12
_diffrn_reflns_limit_k_max 12
_diffrn_reflns_limit_k_min -12
_diffrn_reflns_limit_l_max 16
_diffrn_reflns_limit_l_min -21
_diffrn_reflns_number 10821
_diffrn_reflns_theta_full 28.90
_diffrn_reflns_theta_max 28.90
_diffrn_reflns_theta_min 1.35
_exptl_absorpt_coefficient_mu 4.523
_exptl_absorpt_correction_type none
_exptl_crystal_colour 'dark red'
_exptl_crystal_density_diffrn 1.831
_exptl_crystal_density_method 'not measured'
_exptl_crystal_description prismatic
_exptl_crystal_F_000 910
_exptl_crystal_size_max 0.07
_exptl_crystal_size_mid 0.08
_exptl_crystal_size_min 0.23
_refine_diff_density_max 2.488
_refine_diff_density_min -1.256
_refine_diff_density_rms 0.181
_refine_ls_extinction_method none
_refine_ls_goodness_of_fit_ref 0.964
_refine_ls_hydrogen_treatment mixed
_refine_ls_matrix_type full
_refine_ls_number_parameters 161
_refine_ls_number_reflns 4289
_refine_ls_number_restraints 0
_refine_ls_restrained_S_all 0.964
_refine_ls_R_factor_all 0.0626
_refine_ls_R_factor_gt 0.0452
_refine_ls_shift/su_max 0.768
_refine_ls_shift/su_mean 0.032
_refine_ls_structure_factor_coef Fsqd
_refine_ls_weighting_details 'calc w=1/[\s^2^(Fo^2^)+(0.0711P)^2^+0.0000P] where P=(Fo^2^+2Fc^2^)/3'
_refine_ls_weighting_scheme calc
_refine_ls_wR_factor_gt 0.1159
_refine_ls_wR_factor_ref 0.1236
_reflns_number_gt 3180
_reflns_number_total 4289
_reflns_threshold_expression >2sigma(I)
_cod_data_source_file ic050757xsi20050512_114754_1.cif
_cod_data_source_block '[Ru2(mu-O2CCMe3)4(ReO4)]n.THF'
_cod_depositor_comments
;
The following automatic conversions were performed:
'_symmetry_cell_setting' value 'Monoclinic' changed to 'monoclinic'
according to '/home/saulius/struct/CIF-dictionaries/cif_core.dic'
dictionary named 'cif_core.dic' version 2.4.1 from 2010-06-29.

Automatic conversion script
Id: cif_fix_enum 1527 2010-12-29 10:47:43Z saulius 
;
_cod_database_code 4309387

loop_
_symmetry_equiv_pos_as_xyz
'x, y, z'
'-x, y+1/2, -z'
'-x, -y, -z'
'x, -y-1/2, z'

loop_
_atom_site_label
_atom_site_type_symbol
_atom_site_fract_x
_atom_site_fract_y
_atom_site_fract_z
_atom_site_U_iso_or_equiv
_atom_site_adp_type
_atom_site_occupancy
_atom_site_symmetry_multiplicity
_atom_site_calc_flag
_atom_site_refinement_flags
_atom_site_disorder_assembly
_atom_site_disorder_group
Re1 Re 0.39613(3) 0.2500 0.25703(2) 0.03436(13) Uani 1 2 d S . .
Ru1 Ru 0.32364(4) 0.63164(4) 0.18466(3) 0.02874(14) Uani 1 1 d . . .
O1 O 0.3340(4) 0.3977(4) 0.1948(3) 0.0498(13) Uani 1 1 d . . .
O2 O 0.3632(10) 0.2500 0.3510(6) 0.084(3) Uani 1 2 d S . .
O3 O 0.5488(7) 0.2500 0.2806(6) 0.069(2) Uani 1 2 d S . .
O4 O 0.3007(4) 0.6328(4) 0.3040(3) 0.0407(11) Uani 1 1 d . . .
O5 O 0.1416(4) 0.6335(4) 0.1238(3) 0.0362(10) Uani 1 1 d . . .
O6 O 0.3493(4) 0.6336(4) 0.0658(3) 0.0355(10) Uani 1 1 d . . .
O7 O 0.5065(4) 0.6336(4) 0.2479(3) 0.0377(11) Uani 1 1 d . . .
C1 C 0.2932(9) 0.7500 0.3413(7) 0.042(2) Uani 1 2 d S . .
C2 C 0.2727(12) 0.7500 0.4292(8) 0.059(3) Uani 1 2 d S . .
C5 C 0.0852(8) 0.7500 0.1069(6) 0.035(2) Uani 1 2 d S . .
C6 C -0.0502(9) 0.7500 0.0646(9) 0.057(3) Uani 1 2 d S . .
C9 C 0.3587(8) 0.7500 0.0308(6) 0.035(2) Uani 1 2 d S . .
C10 C 0.3903(10) 0.7500 -0.0546(7) 0.047(2) Uani 1 2 d S . .
C13 C 0.5608(8) 0.7500 0.2704(6) 0.036(2) Uani 1 2 d S . .
C14 C 0.6905(9) 0.7500 0.3276(8) 0.055(3) Uani 1 2 d S . .
C3 C 0.3293(11) 0.6223(14) 0.4827(9) 0.118(4) Uiso 1 1 d . . .
H3A H 0.3205 0.6275 0.5401 0.177 Uiso 1 1 calc R . .
H3B H 0.4141 0.6183 0.4895 0.177 Uiso 1 1 calc R . .
H3C H 0.2892 0.5400 0.4525 0.177 Uiso 1 1 calc R . .
C4 C 0.133(2) 0.7500 0.4116(16) 0.150(8) Uiso 1 2 d S . .
H4A H 0.1187 0.7500 0.4671 0.225 Uiso 1 2 calc SR . .
H4B H 0.0974 0.6681 0.3784 0.225 Uiso 0.50 1 calc PR . .
H4C H 0.0974 0.8319 0.3784 0.225 Uiso 0.50 1 calc PR . .
C7 C -0.1080(11) 0.6178(13) 0.0720(9) 0.111(4) Uiso 1 1 d . . .
H7A H -0.0959 0.5991 0.1333 0.167 Uiso 1 1 calc R . .
H7B H -0.0725 0.5441 0.0483 0.167 Uiso 1 1 calc R . .
H7C H -0.1935 0.6233 0.0394 0.167 Uiso 1 1 calc R . .
C8 C -0.074(2) 0.7500 -0.0321(15) 0.151(8) Uiso 1 2 d S . .
H8A H -0.0405 0.8332 -0.0482 0.226 Uiso 0.50 1 calc PR . .
H8B H -0.1600 0.7472 -0.0630 0.226 Uiso 1 2 calc SR . .
H8C H -0.0364 0.6696 -0.0477 0.226 Uiso 0.50 1 calc PR . .
C11 C 0.5321(13) 0.7500 -0.0250(11) 0.091(5) Uiso 1 2 d S . .
H11A H 0.5567 0.7500 -0.0765 0.137 Uiso 1 2 calc SR . .
H11B H 0.5635 0.6681 0.0098 0.137 Uiso 0.50 1 calc PR . .
H11C H 0.5635 0.8319 0.0098 0.137 Uiso 0.50 1 calc PR . .
C12 C 0.3477(10) 0.6152(11) -0.1077(7) 0.087(3) Uiso 1 1 d . . .
H12A H 0.3811 0.5361 -0.0707 0.131 Uiso 1 1 calc R . .
H12B H 0.3750 0.6146 -0.1580 0.131 Uiso 1 1 calc R . .
H12C H 0.2605 0.6105 -0.1278 0.131 Uiso 1 1 calc R . .
C15 C 0.7520(10) 0.6156(13) 0.3238(8) 0.102(4) Uiso 1 1 d . . .
H15A H 0.7076 0.5403 0.3381 0.153 Uiso 1 1 calc R . .
H15B H 0.8333 0.6175 0.3657 0.153 Uiso 1 1 calc R . .
H15C H 0.7549 0.6022 0.2651 0.153 Uiso 1 1 calc R . .
C16 C 0.6805(17) 0.7500 0.4240(13) 0.120(6) Uiso 1 2 d S . .
H16A H 0.7607 0.7500 0.4676 0.180 Uiso 1 2 calc SR . .
H16B H 0.6374 0.6681 0.4314 0.180 Uiso 0.50 1 calc PR . .
H16C H 0.6374 0.8319 0.4314 0.180 Uiso 0.50 1 calc PR . .
C17 C 0.0562(14) 0.3294(15) 0.2795(11) 0.152 Uiso 1 1 d . . .
H17A H 0.1389 0.3640 0.3043 0.183 Uiso 1 1 calc R . .
H17B H 0.0213 0.3640 0.2193 0.183 Uiso 1 1 calc R . .
C18 C -0.0107(17) 0.375(2) 0.3292(13) 0.170 Uiso 1 1 d . . .
H18A H -0.0803 0.4283 0.2931 0.204 Uiso 1 1 calc R . .
H18B H 0.0383 0.4329 0.3778 0.204 Uiso 1 1 calc R . .
O9 O -0.0494(18) 0.2500 0.3624(15) 0.205 Uiso 1 2 d S . .

loop_
_atom_site_aniso_label
_atom_site_aniso_U_11
_atom_site_aniso_U_22
_atom_site_aniso_U_33
_atom_site_aniso_U_23
_atom_site_aniso_U_13
_atom_site_aniso_U_12
Re1 0.0452(2) 0.02019(19) 0.0370(2) 0.000 0.01301(16) 0.000
Ru1 0.0372(3) 0.0115(2) 0.0361(3) 0.00020(17) 0.0104(2) 0.00003(17)
O1 0.067(3) 0.0089(19) 0.067(3) 0.003(2) 0.014(3) 0.000(2)
O2 0.123(8) 0.085(7) 0.059(6) 0.000 0.052(6) 0.000
O3 0.041(4) 0.078(6) 0.079(6) 0.000 0.007(4) 0.000
O4 0.066(3) 0.020(2) 0.037(3) 0.0025(18) 0.020(2) -0.003(2)
O5 0.038(2) 0.022(2) 0.048(3) -0.0005(18) 0.014(2) -0.0012(17)
O6 0.050(3) 0.020(2) 0.039(3) -0.0011(17) 0.018(2) 0.0003(18)
O7 0.038(2) 0.021(2) 0.049(3) 0.0018(19) 0.007(2) 0.0045(17)
C1 0.054(6) 0.032(5) 0.041(6) 0.000 0.018(5) 0.000
C2 0.087(9) 0.038(6) 0.058(7) 0.000 0.033(6) 0.000
C5 0.040(5) 0.025(4) 0.042(5) 0.000 0.016(4) 0.000
C6 0.038(5) 0.033(6) 0.090(9) 0.000 0.007(6) 0.000
C9 0.037(5) 0.034(5) 0.037(5) 0.000 0.014(4) 0.000
C10 0.062(7) 0.035(5) 0.043(6) 0.000 0.018(5) 0.000
C13 0.043(5) 0.027(5) 0.039(5) 0.000 0.017(4) 0.000
C14 0.048(6) 0.032(6) 0.070(8) 0.000 -0.001(5) 0.000

loop_
_atom_type_symbol
_atom_type_description
_atom_type_scat_dispersion_real
_atom_type_scat_dispersion_imag
_atom_type_scat_source
C C 0.0033 0.0016 'International Tables Vol C Tables 4.2.6.8 and 6.1.1.4'
H H 0.0000 0.0000 'International Tables Vol C Tables 4.2.6.8 and 6.1.1.4'
O O 0.0106 0.0060 'International Tables Vol C Tables 4.2.6.8 and 6.1.1.4'
Ru Ru -1.2594 0.8363 'International Tables Vol C Tables 4.2.6.8 and 6.1.1.4'
Re Re -1.0185 7.2310 'International Tables Vol C Tables 4.2.6.8 and 6.1.1.4'

loop_
_geom_angle_atom_site_label_1
_geom_angle_atom_site_label_2
_geom_angle_atom_site_label_3
_geom_angle
_geom_angle_site_symmetry_1
_geom_angle_site_symmetry_3
_geom_angle_publ_flag
O2 Re1 O3 110.1(5) . . ?
O2 Re1 O1 109.6(3) . 4_565 ?
O3 Re1 O1 109.4(2) . 4_565 ?
O2 Re1 O1 109.6(3) . . ?
O3 Re1 O1 109.4(2) . . ?
O1 Re1 O1 108.7(3) 4_565 . ?
O5 Ru1 O4 90.13(19) . . ?
O5 Ru1 O7 178.57(17) . . ?
O4 Ru1 O7 88.9(2) . . ?
O5 Ru1 O6 90.69(18) . . ?
O4 Ru1 O6 178.82(17) . . ?
O7 Ru1 O6 90.28(18) . . ?
O5 Ru1 O1 93.79(17) . . ?
O4 Ru1 O1 87.58(18) . . ?
O7 Ru1 O1 87.21(16) . . ?
O6 Ru1 O1 93.22(17) . . ?
O5 Ru1 Ru1 89.50(11) . 4_575 ?
O4 Ru1 Ru1 89.70(12) . 4_575 ?
O7 Ru1 Ru1 89.46(11) . 4_575 ?
O6 Ru1 Ru1 89.46(11) . 4_575 ?
O1 Ru1 Ru1 175.74(13) . 4_575 ?
Re1 O1 Ru1 148.6(3) . . ?
C1 O4 Ru1 119.7(5) . . ?
C5 O5 Ru1 119.6(4) . . ?
C9 O6 Ru1 119.1(5) . . ?
C13 O7 Ru1 119.3(4) . . ?
O4 C1 O4 121.2(9) . 4_575 ?
O4 C1 C2 119.4(4) . . ?
O4 C1 C2 119.4(4) 4_575 . ?
C4 C2 C1 108.5(13) . . ?
C4 C2 C3 109.5(9) . 4_575 ?
C1 C2 C3 110.7(8) . 4_575 ?
C4 C2 C3 109.5(9) . . ?
C1 C2 C3 110.7(8) . . ?
C3 C2 C3 108.0(13) 4_575 . ?
O5 C5 O5 121.7(8) 4_575 . ?
O5 C5 C6 119.1(4) 4_575 . ?
O5 C5 C6 119.1(4) . . ?
C7 C6 C7 120.5(13) . 4_575 ?
C7 C6 C5 114.2(7) . . ?
C7 C6 C5 114.2(7) 4_575 . ?
C7 C6 C8 99.1(9) . . ?
C7 C6 C8 99.1(9) 4_575 . ?
C5 C6 C8 105.6(13) . . ?
O6 C9 O6 122.9(8) . 4_575 ?
O6 C9 C10 118.5(4) . . ?
O6 C9 C10 118.5(4) 4_575 . ?
C9 C10 C12 111.4(6) . . ?
C9 C10 C12 111.4(6) . 4_575 ?
C12 C10 C12 114.7(11) . 4_575 ?
C9 C10 C11 106.3(9) . . ?
C12 C10 C11 106.2(7) . . ?
C12 C10 C11 106.2(7) 4_575 . ?
O7 C13 O7 122.3(8) . 4_575 ?
O7 C13 C14 118.8(4) . . ?
O7 C13 C14 118.8(4) 4_575 . ?
C13 C14 C15 112.5(6) . 4_575 ?
C13 C14 C15 112.5(6) . . ?
C15 C14 C15 120.1(12) 4_575 . ?
C13 C14 C16 101.9(11) . . ?
C15 C14 C16 103.6(8) 4_575 . ?
C15 C14 C16 103.6(8) . . ?
C2 C3 H3A 109.5 . . ?
C2 C3 H3B 109.4 . . ?
H3A C3 H3B 109.5 . . ?
C2 C3 H3C 109.5 . . ?
H3A C3 H3C 109.5 . . ?
H3B C3 H3C 109.5 . . ?
C2 C4 H4A 109.6 . . ?
C2 C4 H4B 109.4 . . ?
H4A C4 H4B 109.5 . . ?
C2 C4 H4C 109.4 . . ?
H4A C4 H4C 109.5 . . ?
H4B C4 H4C 109.5 . . ?
C6 C7 H7A 109.5 . . ?
C6 C7 H7B 109.5 . . ?
H7A C7 H7B 109.5 . . ?
C6 C7 H7C 109.5 . . ?
H7A C7 H7C 109.5 . . ?
H7B C7 H7C 109.5 . . ?
C6 C8 H8A 109.5 . . ?
C6 C8 H8B 109.4 . . ?
H8A C8 H8B 109.5 . . ?
C6 C8 H8C 109.5 . . ?
H8A C8 H8C 109.5 . . ?
H8B C8 H8C 109.5 . . ?
C10 C11 H11A 109.5 . . ?
C10 C11 H11B 109.5 . . ?
H11A C11 H11B 109.5 . . ?
C10 C11 H11C 109.5 . . ?
H11A C11 H11C 109.5 . . ?
H11B C11 H11C 109.5 . . ?
C10 C12 H12A 109.5 . . ?
C10 C12 H12B 109.5 . . ?
H12A C12 H12B 109.5 . . ?
C10 C12 H12C 109.5 . . ?
H12A C12 H12C 109.5 . . ?
H12B C12 H12C 109.5 . . ?
C14 C15 H15A 109.5 . . ?
C14 C15 H15B 109.5 . . ?
H15A C15 H15B 109.5 . . ?
C14 C15 H15C 109.5 . . ?
H15A C15 H15C 109.5 . . ?
H15B C15 H15C 109.5 . . ?
C14 C16 H16A 109.5 . . ?
C14 C16 H16B 109.5 . . ?
H16A C16 H16B 109.5 . . ?
C14 C16 H16C 109.5 . . ?
H16A C16 H16C 109.5 . . ?
H16B C16 H16C 109.5 . . ?
C18 C17 C17 108.6(11) . 4_565 ?
C18 C17 H17A 109.5 . . ?
C17 C17 H17A 109.9 4_565 . ?
C18 C17 H17B 110.6 . . ?
C17 C17 H17B 109.9 4_565 . ?
H17A C17 H17B 108.3 . . ?
C17 C18 O9 105.3(19) . . ?
C17 C18 H18A 110.0 . . ?
O9 C18 H18A 110.1 . . ?
C17 C18 H18B 111.1 . . ?
O9 C18 H18B 111.4 . . ?
H18A C18 H18B 108.8 . . ?
C18 O9 C18 112(2) 4_565 . ?

loop_
_geom_bond_atom_site_label_1
_geom_bond_atom_site_label_2
_geom_bond_distance
_geom_bond_site_symmetry_2
_geom_bond_publ_flag
Re1 O2 1.674(8) . ?
Re1 O3 1.693(7) . ?
Re1 O1 1.741(4) 4_565 ?
Re1 O1 1.741(4) . ?
Ru1 O5 2.017(4) . ?
Ru1 O4 2.016(5) . ?
Ru1 O7 2.030(4) . ?
Ru1 O6 2.024(4) . ?
Ru1 O1 2.247(4) . ?
Ru1 Ru1 2.2667(9) 4_575 ?
O4 C1 1.288(6) . ?
O5 C5 1.277(6) . ?
O6 C9 1.268(6) . ?
O7 C13 1.272(6) . ?
C1 O4 1.288(6) 4_575 ?
C1 C2 1.505(15) . ?
C2 C4 1.56(2) . ?
C2 C3 1.511(15) 4_575 ?
C2 C3 1.511(15) . ?
C5 O5 1.277(6) 4_575 ?
C5 C6 1.496(13) . ?
C6 C7 1.458(13) . ?
C6 C7 1.458(13) 4_575 ?
C6 C8 1.48(2) . ?
C9 O6 1.268(6) 4_575 ?
C9 C10 1.531(13) . ?
C10 C12 1.533(12) . ?
C10 C12 1.533(12) 4_575 ?
C10 C11 1.562(17) . ?
C13 O7 1.272(6) 4_575 ?
C13 C14 1.482(13) . ?
C14 C15 1.485(13) 4_575 ?
C14 C15 1.485(13) . ?
C14 C16 1.59(2) . ?
C3 H3A 0.9600 . ?
C3 H3B 0.9600 . ?
C3 H3C 0.9600 . ?
C4 H4A 0.9600 . ?
C4 H4B 0.9600 . ?
C4 H4C 0.9600 . ?
C7 H7A 0.9600 . ?
C7 H7B 0.9600 . ?
C7 H7C 0.9600 . ?
C8 H8A 0.9600 . ?
C8 H8B 0.9600 . ?
C8 H8C 0.9600 . ?
C11 H11A 0.9600 . ?
C11 H11B 0.9600 . ?
C11 H11C 0.9600 . ?
C12 H12A 0.9600 . ?
C12 H12B 0.9600 . ?
C12 H12C 0.9600 . ?
C15 H15A 0.9600 . ?
C15 H15B 0.9600 . ?
C15 H15C 0.9600 . ?
C16 H16A 0.9600 . ?
C16 H16B 0.9600 . ?
C16 H16C 0.9600 . ?
C17 C18 1.359(19) . ?
C17 C17 1.52(3) 4_565 ?
C17 H17A 0.9700 . ?
C17 H17B 0.9700 . ?
C18 O9 1.441(18) . ?
C18 H18A 0.9700 . ?
C18 H18B 0.9700 . ?
O9 C18 1.441(18) 4_565 ?

loop_
_geom_torsion_atom_site_label_1
_geom_torsion_atom_site_label_2
_geom_torsion_atom_site_label_3
_geom_torsion_atom_site_label_4
_geom_torsion
_geom_torsion_site_symmetry_1
_geom_torsion_site_symmetry_2
_geom_torsion_site_symmetry_3
_geom_torsion_site_symmetry_4
_geom_torsion_publ_flag
O2 Re1 O1 Ru1 60.0(7) . . . . ?
O3 Re1 O1 Ru1 -60.8(6) . . . . ?
O1 Re1 O1 Ru1 179.9(3) 4_565 . . . ?
O5 Ru1 O1 Re1 -139.4(5) . . . . ?
O4 Ru1 O1 Re1 -49.4(6) . . . . ?
O7 Ru1 O1 Re1 39.6(6) . . . . ?
O6 Ru1 O1 Re1 129.7(5) . . . . ?
Ru1 Ru1 O1 Re1 1(2) 4_575 . . . ?
O5 Ru1 O4 C1 -89.3(6) . . . . ?
O7 Ru1 O4 C1 89.7(6) . . . . ?
O6 Ru1 O4 C1 44(9) . . . . ?
O1 Ru1 O4 C1 176.9(6) . . . . ?
Ru1 Ru1 O4 C1 0.2(6) 4_575 . . . ?
O4 Ru1 O5 C5 88.1(6) . . . . ?
O7 Ru1 O5 C5 41(7) . . . . ?
O6 Ru1 O5 C5 -91.1(6) . . . . ?
O1 Ru1 O5 C5 175.7(6) . . . . ?
Ru1 Ru1 O5 C5 -1.6(6) 4_575 . . . ?
O5 Ru1 O6 C9 90.5(6) . . . . ?
O4 Ru1 O6 C9 -43(9) . . . . ?
O7 Ru1 O6 C9 -88.4(6) . . . . ?
O1 Ru1 O6 C9 -175.7(6) . . . . ?
Ru1 Ru1 O6 C9 1.0(6) 4_575 . . . ?
O5 Ru1 O7 C13 -40(7) . . . . ?
O4 Ru1 O7 C13 -86.7(6) . . . . ?
O6 Ru1 O7 C13 92.4(6) . . . . ?
O1 Ru1 O7 C13 -174.3(6) . . . . ?
Ru1 Ru1 O7 C13 3.0(6) 4_575 . . . ?
Ru1 O4 C1 O4 -0.4(13) . . . 4_575 ?
Ru1 O4 C1 C2 178.4(7) . . . . ?
O4 C1 C2 C4 -89.4(8) . . . . ?
O4 C1 C2 C4 89.4(8) 4_575 . . . ?
O4 C1 C2 C3 150.5(9) . . . 4_575 ?
O4 C1 C2 C3 -30.7(14) 4_575 . . 4_575 ?
O4 C1 C2 C3 30.7(14) . . . . ?
O4 C1 C2 C3 -150.5(9) 4_575 . . . ?
Ru1 O5 C5 O5 3.3(12) . . . 4_575 ?
Ru1 O5 C5 C6 -177.9(8) . . . . ?
O5 C5 C6 C7 -162.8(10) 4_575 . . . ?
O5 C5 C6 C7 18.4(16) . . . . ?
O5 C5 C6 C7 -18.4(16) 4_575 . . 4_575 ?
O5 C5 C6 C7 162.8(10) . . . 4_575 ?
O5 C5 C6 C8 89.4(8) 4_575 . . . ?
O5 C5 C6 C8 -89.4(8) . . . . ?
Ru1 O6 C9 O6 -2.2(12) . . . 4_575 ?
Ru1 O6 C9 C10 174.2(6) . . . . ?
O6 C9 C10 C12 27.0(12) . . . . ?
O6 C9 C10 C12 -156.5(8) 4_575 . . . ?
O6 C9 C10 C12 156.5(8) . . . 4_575 ?
O6 C9 C10 C12 -27.0(12) 4_575 . . 4_575 ?
O6 C9 C10 C11 -88.3(7) . . . . ?
O6 C9 C10 C11 88.3(7) 4_575 . . . ?
Ru1 O7 C13 O7 -6.2(12) . . . 4_575 ?
Ru1 O7 C13 C14 171.4(7) . . . . ?
O7 C13 C14 C15 160.9(9) . . . 4_575 ?
O7 C13 C14 C15 -21.5(14) 4_575 . . 4_575 ?
O7 C13 C14 C15 21.5(14) . . . . ?
O7 C13 C14 C15 -160.9(9) 4_575 . . . ?
O7 C13 C14 C16 -88.8(8) . . . . ?
O7 C13 C14 C16 88.8(8) 4_575 . . . ?
C17 C17 C18 O9 1.7(18) 4_565 . . . ?
C17 C18 O9 C18 -3(3) . . . 4_565 ?
